data_4346497
loop_
_publ_author_name
'Huang, Wei'
'Jiang, Jun'
'Wu, Dayu'
'Xu, Jun'
'Xue, Bing'
'Kirillov, Alexander M.'

_publ_section_title
;
 A Highly Stable Nanotubular MOF Rotator for Selective Adsorption of
 Benzene and Separation of Xylene Isomers.
;
_journal_issue 22
_journal_name_full 'Inorganic chemistry'
_journal_page_first 10524
_journal_page_last 10526
_journal_paper_doi 10.1021/acs.inorgchem.5b01581
_journal_volume 54
_journal_year 2015
_chemical_formula_sum 'C7 H4 O2 Zn0.5'
_chemical_formula_weight 152.79
_space_group_IT_number 166
_space_group_name_Hall '-R 3 2"'
_space_group_name_H-M_alt 'R -3 m :H'
_symmetry_cell_setting rhombohedral
_symmetry_space_group_name_H-M 'R -3 m :H'
_atom_sites_solution_hydrogens geom
_atom_sites_solution_primary direct
_atom_sites_solution_secondary difmap
_audit_creation_method SHELXL-97
_cell_angle_alpha 90.00
_cell_angle_beta 90.00
_cell_angle_gamma 120.00
_cell_formula_units_Z 36
_cell_length_a 28.7527(18)
_cell_length_b 28.7527(18)
_cell_length_c 8.1940(11)
_cell_measurement_reflns_used 1603
_cell_measurement_temperature 250(2)
_cell_measurement_theta_max 27.55
_cell_measurement_theta_min 1.42
_cell_volume 5866.6(9)
_computing_cell_refinement 'Bruker SMART'
_computing_data_collection 'Bruker SMART'
_computing_data_reduction 'Bruker SAINT'
_computing_molecular_graphics 'Bruker SHELXTL'
_computing_publication_material 'Bruker SHELXTL'
_computing_structure_refinement 'Bruker SHELXTL'
_computing_structure_solution 'Bruker SHELXTL'
_diffrn_ambient_temperature 250(2)
_diffrn_measured_fraction_theta_full 1.000
_diffrn_measured_fraction_theta_max 1.000
_diffrn_measurement_device_type 'CCD area detector'
_diffrn_measurement_method 'phi and omega scans'
_diffrn_radiation_monochromator graphite
_diffrn_radiation_source 'fine-focus sealed tube'
_diffrn_radiation_type MoK\a
_diffrn_radiation_wavelength 0.71073
_diffrn_reflns_av_R_equivalents 0.0527
_diffrn_reflns_av_sigmaI/netI 0.0324
_diffrn_reflns_limit_h_max 35
_diffrn_reflns_limit_h_min -35
_diffrn_reflns_limit_k_max 37
_diffrn_reflns_limit_k_min -37
_diffrn_reflns_limit_l_max 10
_diffrn_reflns_limit_l_min -9
_diffrn_reflns_number 12685
_diffrn_reflns_theta_full 27.55
_diffrn_reflns_theta_max 27.55
_diffrn_reflns_theta_min 1.42
_exptl_absorpt_coefficient_mu 1.889
_exptl_absorpt_correction_T_max 0.8336
_exptl_absorpt_correction_T_min 0.6496
_exptl_absorpt_correction_type empirical
_exptl_absorpt_process_details sadabs
_exptl_crystal_colour colorless
_exptl_crystal_density_diffrn 1.557
_exptl_crystal_density_method 'not measured'
_exptl_crystal_description needle
_exptl_crystal_F_000 2772
_exptl_crystal_size_max 0.25
_exptl_crystal_size_mid 0.12
_exptl_crystal_size_min 0.10
_refine_diff_density_max 3.169
_refine_diff_density_min -3.665
_refine_diff_density_rms 0.252
_refine_ls_extinction_method none
_refine_ls_goodness_of_fit_ref 1.275
_refine_ls_hydrogen_treatment mixed
_refine_ls_matrix_type full
_refine_ls_number_parameters 116
_refine_ls_number_reflns 1603
_refine_ls_number_restraints 1
_refine_ls_restrained_S_all 4.971
_refine_ls_R_factor_all 0.0847
_refine_ls_R_factor_gt 0.0780
_refine_ls_shift/su_max 0.001
_refine_ls_shift/su_mean 0.000
_refine_ls_structure_factor_coef Fsqd
_refine_ls_weighting_details 'calc w=1/[\s^2^(Fo^2^)+(0.0844P)^2^+215.6383P] where P=(Fo^2^+2Fc^2^)/3'
_refine_ls_weighting_scheme calc
_refine_ls_wR_factor_gt 0.2289
_refine_ls_wR_factor_ref 0.2440
_reflns_number_gt 1502
_reflns_number_total 1603
_reflns_threshold_expression >2sigma(I)
_cod_data_source_file ic5b01581_si_002.cif
_cod_data_source_block 250k
_cod_depositor_comments
;
The following automatic conversions were performed:

data item '_symmetry_cell_setting' value 'Rhombohedral' was changed
to 'rhombohedral' in accordance with the
/home/saulius/struct/COD-crude-data/automatic-downloads/DataCite-retrospective/ACS/depositions/lib/dictionaries/cif_core.dic
dictionary named 'cif_core.dic' version 2.4.2 last updated on
2011-04-26.

Automatic conversion script
Id: cif_fix_values 6909 2019-04-08 15:41:33Z antanas 
;
_cod_original_sg_symbol_H-M 'R-3m  '
_cod_original_formula_sum 'C7 H4 O2 Zn0.50'
_cod_database_code 4346497

loop_
_symmetry_equiv_pos_as_xyz
'x, y, z'
'-y, x-y, z'
'-x+y, -x, z'
'x-y, -y, -z'
'-x, -x+y, -z'
'y, x, -z'
'x+2/3, y+1/3, z+1/3'
'-y+2/3, x-y+1/3, z+1/3'
'-x+y+2/3, -x+1/3, z+1/3'
'x-y+2/3, -y+1/3, -z+1/3'
'-x+2/3, -x+y+1/3, -z+1/3'
'y+2/3, x+1/3, -z+1/3'
'x+1/3, y+2/3, z+2/3'
'-y+1/3, x-y+2/3, z+2/3'
'-x+y+1/3, -x+2/3, z+2/3'
'x-y+1/3, -y+2/3, -z+2/3'
'-x+1/3, -x+y+2/3, -z+2/3'
'y+1/3, x+2/3, -z+2/3'
'-x, -y, -z'
'y, -x+y, -z'
'x-y, x, -z'
'-x+y, y, z'
'x, x-y, z'
'-y, -x, z'
'-x+2/3, -y+1/3, -z+1/3'
'y+2/3, -x+y+1/3, -z+1/3'
'x-y+2/3, x+1/3, -z+1/3'
'-x+y+2/3, y+1/3, z+1/3'
'x+2/3, x-y+1/3, z+1/3'
'-y+2/3, -x+1/3, z+1/3'
'-x+1/3, -y+2/3, -z+2/3'
'y+1/3, -x+y+2/3, -z+2/3'
'x-y+1/3, x+2/3, -z+2/3'
'-x+y+1/3, y+2/3, z+2/3'
'x+1/3, x-y+2/3, z+2/3'
'-y+1/3, -x+2/3, z+2/3'

loop_
_atom_site_label
_atom_site_type_symbol
_atom_site_fract_x
_atom_site_fract_y
_atom_site_fract_z
_atom_site_U_iso_or_equiv
_atom_site_adp_type
_atom_site_occupancy
_atom_site_symmetry_multiplicity
_atom_site_calc_flag
_atom_site_refinement_flags
Zn1 Zn 0.04207(15) 0.70874(15) 0.3333 0.0185(15) Uani 1 2 d S
C1 C 0.204(5) 0.602(3) 1.036(15) 0.12(5) Uani 1 2 d SU
H1A H 0.2267 0.6134 1.1305 0.142 Uiso 1 2 d SR
C2 C 0.218(10) 0.577(10) 0.90(3) 0.18(11) Uani 0.50 1 d P
H2A H 0.2437 0.5662 0.9219 0.216 Uiso 0.50 1 d PR
C3 C 0.163(11) 0.609(8) 1.02(2) 0.16(6) Uani 0.50 1 d PU
H3A H 0.1547 0.6258 1.1072 0.192 Uiso 0.50 1 d PR
C4 C 0.186(8) 0.561(8) 0.76(2) 0.14(7) Uani 0.50 1 d P
H4A H 0.1960 0.5481 0.6623 0.163 Uiso 0.50 1 d PR
C5 C 0.127(9) 0.592(7) 0.88(2) 0.13(6) Uani 0.50 1 d P
H5A H 0.0971 0.5976 0.8765 0.151 Uiso 0.50 1 d PR
C6 C 0.137(2) 0.5684(12) 0.754(6) 0.040(11) Uani 1 2 d S
C7 C 0.1036(18) 0.5518(9) 0.603(5) 0.028(9) Uani 1 2 d S
C8 C 0.0873(14) 0.5851(12) 0.533(4) 0.030(7) Uani 1 1 d .
C9 C 0.0567(11) 0.5699(11) 0.390(3) 0.024(6) Uani 1 1 d .
C10 C 0.0390(12) 0.6057(12) 0.314(4) 0.027(6) Uani 1 1 d .
C11 C 0.0423(17) 0.5211(8) 0.317(5) 0.024(8) Uani 1 2 d S
O1 O 0.0140(11) 0.5908(10) 0.182(3) 0.039(6) Uani 1 1 d .
O2 O 0.0502(11) 0.6484(10) 0.389(3) 0.042(6) Uani 1 1 d .
H8A H 0.093(18) 0.611(19) 0.58(5) 0.051 Uiso 1 1 d .
H11A H 0.01(2) 0.507(12) 0.22(7) 0.051 Uiso 1 2 d S

loop_
_atom_site_aniso_label
_atom_site_aniso_U_11
_atom_site_aniso_U_22
_atom_site_aniso_U_33
_atom_site_aniso_U_23
_atom_site_aniso_U_13
_atom_site_aniso_U_12
Zn1 0.0183(19) 0.0183(19) 0.020(2) -0.0026(7) 0.0026(7) 0.0099(17)
C1 0.14(10) 0.09(5) 0.14(9) -0.06(4) -0.11(9) 0.07(5)
C2 0.2(2) 0.2(2) 0.2(2) -0.1(2) -0.1(2) 0.1(2)
C3 0.2(2) 0.14(16) 0.08(9) -0.04(10) -0.05(14) 0.07(17)
C4 0.16(17) 0.15(16) 0.14(15) -0.06(13) -0.07(14) 0.10(15)
C5 0.16(17) 0.12(12) 0.10(11) -0.03(10) -0.03(12) 0.07(13)
C6 0.06(3) 0.036(16) 0.03(2) -0.011(11) -0.02(2) 0.029(16)
C7 0.03(2) 0.027(14) 0.03(2) -0.005(8) -0.010(17) 0.015(11)
C8 0.039(17) 0.025(14) 0.032(16) -0.011(12) -0.015(13) 0.019(13)
C9 0.028(14) 0.024(13) 0.022(13) -0.004(10) -0.009(10) 0.015(11)
C10 0.032(15) 0.030(14) 0.027(13) 0.000(11) -0.005(11) 0.021(12)
C11 0.03(2) 0.020(13) 0.026(19) -0.001(8) -0.002(16) 0.014(10)
O1 0.057(15) 0.040(13) 0.028(11) -0.005(10) -0.019(11) 0.030(12)
O2 0.065(17) 0.037(13) 0.043(13) -0.011(10) -0.019(12) 0.038(13)

loop_
_atom_type_symbol
_atom_type_description
_atom_type_scat_dispersion_real
_atom_type_scat_dispersion_imag
_atom_type_scat_source
C C 0.0033 0.0016 'International Tables Vol C Tables 4.2.6.8 and 6.1.1.4'
H H 0.0000 0.0000 'International Tables Vol C Tables 4.2.6.8 and 6.1.1.4'
O O 0.0106 0.0060 'International Tables Vol C Tables 4.2.6.8 and 6.1.1.4'
Zn Zn 0.2839 1.4301 'International Tables Vol C Tables 4.2.6.8 and 6.1.1.4'

loop_
_geom_angle_atom_site_label_1
_geom_angle_atom_site_label_2
_geom_angle_atom_site_label_3
_geom_angle
_geom_angle_site_symmetry_1
_geom_angle_site_symmetry_3
O2 Zn1 O2 133.9(17) 18_455 .
O2 Zn1 O1 102.3(11) 18_455 10_565
O2 Zn1 O1 105.2(12) . 10_565
O2 Zn1 O1 105.2(12) 18_455 8_565
O2 Zn1 O1 102.3(11) . 8_565
O1 Zn1 O1 105.2(14) 10_565 8_565
C3 C1 C3 74(10) . 23_565
C3 C1 C2 119(10) . .
C3 C1 C2 74(10) 23_565 .
C3 C1 C2 74(10) . 23_565
C3 C1 C2 119(10) 23_565 23_565
C2 C1 C2 78(10) . 23_565
C3 C1 H1A 122.6 . .
C3 C1 H1A 122.7 23_565 .
C2 C1 H1A 118.4 . .
C2 C1 H1A 118.3 23_565 .
C4 C2 C1 120(10) . .
C4 C2 C3 92(10) . 23_565
C1 C2 C3 49(10) . 23_565
C4 C2 C2 90(10) . 23_565
C1 C2 C2 51(10) . 23_565
C3 C2 C2 86(10) 23_565 23_565
C4 C2 H2A 120.6 . .
C1 C2 H2A 118.7 . .
C3 C2 H2A 120.9 23_565 .
C2 C2 H2A 135.8 23_565 .
C1 C3 C5 125(10) . .
C1 C3 C3 53(10) . 23_565
C5 C3 C3 91(10) . 23_565
C1 C3 C2 57(10) . 23_565
C5 C3 C2 92(10) . 23_565
C3 C3 C2 94(10) 23_565 23_565
C1 C3 H3A 118.9 . .
C5 C3 H3A 116.1 . .
C3 C3 H3A 129.4 23_565 .
C2 C3 H3A 123.8 23_565 .
C2 C4 C6 116(10) . .
C2 C4 C5 88(10) . 23_565
C6 C4 C5 47(8) . 23_565
C2 C4 C4 90(10) . 23_565
C6 C4 C4 54(8) . 23_565
C5 C4 C4 87(8) 23_565 23_565
C2 C4 H4A 121.2 . .
C6 C4 H4A 122.4 . .
C5 C4 H4A 134.3 23_565 .
C4 C4 H4A 123.5 23_565 .
C6 C5 C3 119(10) . .
C6 C5 C5 52(8) . 23_565
C3 C5 C5 89(10) . 23_565
C6 C5 C4 56(10) . 23_565
C3 C5 C4 87(10) . 23_565
C5 C5 C4 93(8) 23_565 23_565
C6 C5 H5A 119.0 . .
C3 C5 H5A 121.6 . .
C5 C5 H5A 128.2 23_565 .
C4 C5 H5A 126.1 23_565 .
C5 C6 C5 75(10) 23_565 .
C5 C6 C7 123(9) 23_565 .
C5 C6 C7 123(9) . .
C5 C6 C4 77(10) 23_565 .
C5 C6 C4 120(10) . .
C7 C6 C4 117(7) . .
C5 C6 C4 120(10) 23_565 23_565
C5 C6 C4 77(10) . 23_565
C7 C6 C4 117(7) . 23_565
C4 C6 C4 73(10) . 23_565
C8 C7 C8 119(4) 23_565 .
C8 C7 C6 120.5(19) 23_565 .
C8 C7 C6 120.5(19) . .
C7 C8 C9 121(3) . .
C7 C8 H8A 120(10) . .
C9 C8 H8A 119(10) . .
C11 C9 C8 120(3) . .
C11 C9 C10 119(3) . .
C8 C9 C10 121(3) . .
O1 C10 O2 125(3) . .
O1 C10 C9 117(3) . .
O2 C10 C9 117(2) . .
C9 C11 C9 120(4) 23_565 .
C9 C11 H11A 120(4) 23_565 .
C9 C11 H11A 120(4) . .
C10 O1 Zn1 137(2) . 15_454
C10 O2 Zn1 132(2) . .

loop_
_geom_bond_atom_site_label_1
_geom_bond_atom_site_label_2
_geom_bond_distance
_geom_bond_site_symmetry_2
Zn1 O2 1.92(2) 18_455
Zn1 O2 1.92(2) .
Zn1 O1 1.93(2) 10_565
Zn1 O1 1.93(2) 8_565
C1 C3 1.3(3) .
C1 C3 1.3(3) 23_565
C1 C2 1.5(2) .
C1 C2 1.5(2) 23_565
C1 H1A 0.9570 .
C2 C4 1.4(3) .
C2 C3 1.7(3) 23_565
C2 C2 1.8(5) 23_565
C2 H2A 0.9602 .
C3 C5 1.4(2) .
C3 C3 1.6(4) 23_565
C3 C2 1.7(3) 23_565
C3 H3A 0.9595 .
C4 C6 1.52(19) .
C4 C5 1.8(3) 23_565
C4 C4 1.8(3) 23_565
C4 H4A 0.9598 .
C5 C6 1.34(17) .
C5 C5 1.6(3) 23_565
C5 C4 1.8(3) 23_565
C5 H5A 0.9603 .
C6 C5 1.34(17) 23_565
C6 C7 1.49(6) .
C6 C4 1.52(19) 23_565
C7 C8 1.39(4) 23_565
C7 C8 1.39(4) .
C8 C9 1.40(4) .
C8 H8A 0.8(5) .
C9 C11 1.38(3) .
C9 C10 1.49(4) .
C10 O1 1.25(4) .
C10 O2 1.26(4) .
C11 C9 1.38(3) 23_565
C11 H11A 1.1(6) .
O1 Zn1 1.93(2) 15_454
